data_7213882
loop_
_publ_author_name
'Shi, Zhi-Qiang'
'Li, Yi-Zhi'
'Guo, Zi-Jian'
'Zheng, He-Gen'

_publ_section_title
;
 Syntheses, structures, and photoluminescent properties of a series of
 metal--organic frameworks constructed by
 5,5&#x2032;-bis(1H-imidazol-1-yl)-2,2&#x2032;-bithiophene and various
 carboxylate ligands
;
_journal_issue 5
_journal_name_full CrystEngComm
_journal_page_first 900
_journal_paper_doi 10.1039/c3ce41966e
_journal_volume 16
_journal_year 2014
_chemical_formula_moiety 'C23 H14 Co N4 O6 S2'
_chemical_formula_sum 'C23 H14 Co N4 O6 S2'
_chemical_formula_weight 565.43
_chemical_name_systematic
; 
 ? 
;
_space_group_IT_number 2
_symmetry_cell_setting triclinic
_symmetry_space_group_name_Hall '-P 1'
_symmetry_space_group_name_H-M 'P -1'
_atom_sites_solution_hydrogens geom
_atom_sites_solution_primary direct
_atom_sites_solution_secondary difmap
_audit_creation_method SHELXL-97
_cell_angle_alpha 84.282(2)
_cell_angle_beta 80.105(2)
_cell_angle_gamma 71.028(2)
_cell_formula_units_Z 2
_cell_length_a 9.3925(12)
_cell_length_b 10.0156(16)
_cell_length_c 12.6690(16)
_cell_measurement_reflns_used 5268
_cell_measurement_temperature 296(2)
_cell_measurement_theta_max 28.29
_cell_measurement_theta_min 2.32
_cell_volume 1109.1(3)
_computing_cell_refinement 'Bruker SMART'
_computing_data_collection 'Bruker SMART'
_computing_data_reduction 'Bruker SAINT'
_computing_molecular_graphics 'Bruker SHELXTL'
_computing_publication_material 'Bruker SHELXTL'
_computing_structure_refinement 'SHELXL-97 (Sheldrick, 1997)'
_computing_structure_solution 'SHELXS-97 (Sheldrick, 1990)'
_diffrn_ambient_temperature 296(2)
_diffrn_measured_fraction_theta_full 0.989
_diffrn_measured_fraction_theta_max 0.989
_diffrn_measurement_device_type 'Bruker APEX-II CCD'
_diffrn_measurement_method '\f and \w scans'
_diffrn_radiation_monochromator graphite
_diffrn_radiation_source 'fine-focus sealed tube'
_diffrn_radiation_type MoK\a
_diffrn_radiation_wavelength 0.71073
_diffrn_reflns_av_R_equivalents 0.0176
_diffrn_reflns_av_sigmaI/netI 0.0336
_diffrn_reflns_limit_h_max 12
_diffrn_reflns_limit_h_min -9
_diffrn_reflns_limit_k_max 12
_diffrn_reflns_limit_k_min -10
_diffrn_reflns_limit_l_max 16
_diffrn_reflns_limit_l_min -16
_diffrn_reflns_number 7239
_diffrn_reflns_theta_full 27.10
_diffrn_reflns_theta_max 27.10
_diffrn_reflns_theta_min 1.63
_diffrn_standards_number 0
_exptl_absorpt_coefficient_mu 1.014
_exptl_absorpt_correction_T_max 0.8628
_exptl_absorpt_correction_T_min 0.7857
_exptl_absorpt_correction_type multi-scan
_exptl_absorpt_process_details sadabs
_exptl_crystal_colour pink
_exptl_crystal_density_diffrn 1.693
_exptl_crystal_density_method 'not measured'
_exptl_crystal_description block
_exptl_crystal_F_000 574
_exptl_crystal_size_max 0.25
_exptl_crystal_size_mid 0.16
_exptl_crystal_size_min 0.15
_refine_diff_density_max 0.443
_refine_diff_density_min -0.364
_refine_diff_density_rms 0.073
_refine_ls_extinction_method none
_refine_ls_goodness_of_fit_ref 1.060
_refine_ls_hydrogen_treatment constr
_refine_ls_matrix_type full
_refine_ls_number_parameters 326
_refine_ls_number_reflns 4837
_refine_ls_number_restraints 0
_refine_ls_restrained_S_all 1.060
_refine_ls_R_factor_all 0.0318
_refine_ls_R_factor_gt 0.0284
_refine_ls_shift/su_max 0.001
_refine_ls_shift/su_mean 0.000
_refine_ls_structure_factor_coef Fsqd
_refine_ls_weighting_details 'calc w=1/[\s^2^(Fo^2^)+(0.0700P)^2^+0.0100P] where P=(Fo^2^+2Fc^2^)/3'
_refine_ls_weighting_scheme calc
_refine_ls_wR_factor_gt 0.0985
_refine_ls_wR_factor_ref 0.1007
_reflns_number_gt 4344
_reflns_number_total 4837
_reflns_threshold_expression >2sigma(I)
_cod_data_source_file c3ce41966e.txt
_cod_data_source_block 2
_cod_depositor_comments
;
The following automatic conversions were performed:

'_symmetry_cell_setting' value 'Triclinic' changed to 'triclinic'
according to
/usr/data/users/saulius/automatic-downloads/current/RSC/lib/dictionaries/cif_core.dic
dictionary named 'cif_core.dic' version 2.4.2 from 2011-04-26.

Automatic conversion script
Id: cif_fix_values 2281 2013-09-26 08:29:07Z andrius 
;
_cod_database_code 7213882

loop_
_symmetry_equiv_pos_as_xyz
'x, y, z'
'-x, -y, -z'

loop_
_atom_site_label
_atom_site_type_symbol
_atom_site_fract_x
_atom_site_fract_y
_atom_site_fract_z
_atom_site_U_iso_or_equiv
_atom_site_adp_type
_atom_site_occupancy
_atom_site_symmetry_multiplicity
_atom_site_calc_flag
_atom_site_refinement_flags
_atom_site_disorder_group
C1 C 1.01976(19) 0.56781(18) 0.18665(13) 0.0117(3) Uani 1 1 d . 1
C2 C 1.03988(19) 0.41973(18) 0.23180(13) 0.0118(3) Uani 1 1 d . 1
C3 C 1.02262(19) 0.39183(18) 0.34212(13) 0.0123(3) Uani 1 1 d . 1
H3 H 1.0050 0.4640 0.3882 0.015 Uiso 1 1 calc R 1
C4 C 1.03178(19) 0.25480(18) 0.38379(13) 0.0121(3) Uani 1 1 d . 1
C5 C 1.0135(2) 0.22527(19) 0.50306(13) 0.0147(4) Uani 1 1 d . 1
C6 C 1.05861(19) 0.14582(18) 0.31536(13) 0.0128(3) Uani 1 1 d . 1
H6 H 1.0658 0.0548 0.3434 0.015 Uiso 1 1 calc R 1
C7 C 1.07470(19) 0.17389(18) 0.20436(13) 0.0122(3) Uani 1 1 d . 1
C8 C 1.08649(19) 0.06256(18) 0.12869(13) 0.0127(3) Uani 1 1 d . 1
C9 C 1.06752(19) 0.31047(18) 0.16285(13) 0.0124(3) Uani 1 1 d . 1
H9 H 1.0812 0.3286 0.0890 0.015 Uiso 1 1 calc R 1
C10 C 0.7572(2) 0.98865(19) 0.26849(14) 0.0171(4) Uani 1 1 d . 1
H10 H 0.8333 1.0123 0.2931 0.021 Uiso 1 1 calc R 1
C11 C 0.6407(2) 0.8950(2) 0.18038(15) 0.0209(4) Uani 1 1 d . 1
H11 H 0.6230 0.8406 0.1318 0.025 Uiso 1 1 calc R 1
C12 C 0.5310(2) 0.9816(2) 0.25042(15) 0.0213(4) Uani 1 1 d . 1
H12 H 0.4266 0.9972 0.2586 0.026 Uiso 1 1 calc R 1
C13 C 0.5405(2) 1.1442(2) 0.38443(14) 0.0171(4) Uani 1 1 d . 1
C14 C 0.4050(2) 1.2491(2) 0.38758(15) 0.0223(4) Uani 1 1 d . 1
H14 H 0.3395 1.2636 0.3372 0.027 Uiso 1 1 calc R 1
C15 C 0.3757(2) 1.3336(2) 0.47684(15) 0.0217(4) Uani 1 1 d . 1
H15 H 0.2876 1.4095 0.4916 0.026 Uiso 1 1 calc R 1
C16 C 0.4888(2) 1.2934(2) 0.53917(14) 0.0176(4) Uani 1 1 d . 1
C17 C 0.5019(2) 1.35349(19) 0.63516(14) 0.0161(4) Uani 1 1 d . 1
C18 C 0.6182(2) 1.3164(2) 0.69474(15) 0.0193(4) Uani 1 1 d . 1
H18 H 0.7094 1.2451 0.6763 0.023 Uiso 1 1 calc R 1
C19 C 0.5879(2) 1.3958(2) 0.78680(14) 0.0188(4) Uani 1 1 d . 1
H19 H 0.6558 1.3833 0.8351 0.023 Uiso 1 1 calc R 1
C20 C 0.4470(2) 1.4927(2) 0.79574(14) 0.0169(4) Uani 1 1 d . 1
C21 C 0.4331(2) 1.7027(2) 0.89406(15) 0.0204(4) Uani 1 1 d . 1
H21 H 0.5236 1.7179 0.8618 0.024 Uiso 1 1 calc R 1
C22 C 0.2438(2) 1.61270(19) 0.93945(13) 0.0155(4) Uani 1 1 d . 1
H22 H 0.1840 1.5540 0.9422 0.019 Uiso 1 1 calc R 1
C23 C 0.3266(2) 1.7815(2) 0.96915(15) 0.0189(4) Uani 1 1 d . 1
H23 H 0.3321 1.8616 0.9975 0.023 Uiso 1 1 calc R 1
Co1 Co 0.99717(3) 0.81183(2) 0.099705(16) 0.01111(9) Uani 1 1 d . 1
N1 N 0.78153(18) 0.90024(16) 0.19240(11) 0.0156(3) Uani 1 1 d . 1
N2 N 0.60629(18) 1.04100(16) 0.30656(12) 0.0166(3) Uani 1 1 d . 1
N3 N 0.37993(17) 1.59497(16) 0.87518(12) 0.0162(3) Uani 1 1 d . 1
N4 N 0.20821(17) 1.72478(16) 0.99733(11) 0.0147(3) Uani 1 1 d . 1
O1 O 0.96829(14) 0.60443(12) 0.09888(9) 0.0140(3) Uani 1 1 d . 1
O2 O 1.05598(14) 0.65440(12) 0.23510(9) 0.0140(3) Uani 1 1 d . 1
O3 O 0.94713(17) 0.34368(14) 0.55588(10) 0.0217(3) Uani 1 1 d . 1
H3A H 0.9506 0.3260 0.6202 0.033 Uiso 1 1 calc R 1
O4 O 1.05241(17) 0.10893(14) 0.54509(10) 0.0237(3) Uani 1 1 d . 1
O5 O 1.07656(15) -0.05426(13) 0.16988(9) 0.0155(3) Uani 1 1 d . 1
O6 O 1.10431(14) 0.09325(13) 0.02936(9) 0.0156(3) Uani 1 1 d . 1
S1 S 0.63510(5) 1.14586(5) 0.48978(4) 0.01931(12) Uani 1 1 d . 1
S2 S 0.35100(5) 1.49147(5) 0.69174(4) 0.01987(13) Uani 1 1 d . 1

loop_
_atom_site_aniso_label
_atom_site_aniso_U_11
_atom_site_aniso_U_22
_atom_site_aniso_U_33
_atom_site_aniso_U_23
_atom_site_aniso_U_13
_atom_site_aniso_U_12
C1 0.0128(8) 0.0120(8) 0.0087(7) -0.0029(6) 0.0024(6) -0.0029(6)
C2 0.0132(8) 0.0113(8) 0.0104(7) -0.0004(6) -0.0012(6) -0.0033(6)
C3 0.0142(8) 0.0115(8) 0.0116(8) -0.0024(6) -0.0016(6) -0.0041(6)
C4 0.0137(8) 0.0128(8) 0.0094(7) -0.0006(6) -0.0019(6) -0.0034(6)
C5 0.0203(9) 0.0150(9) 0.0114(8) -0.0005(7) -0.0030(7) -0.0089(7)
C6 0.0164(8) 0.0108(8) 0.0109(8) 0.0002(6) -0.0021(6) -0.0040(6)
C7 0.0139(8) 0.0120(8) 0.0101(7) -0.0029(6) -0.0006(6) -0.0029(6)
C8 0.0147(8) 0.0116(8) 0.0110(7) -0.0015(6) -0.0015(6) -0.0031(6)
C9 0.0141(8) 0.0137(8) 0.0086(7) -0.0010(6) -0.0006(6) -0.0036(6)
C10 0.0179(9) 0.0185(9) 0.0124(8) -0.0027(7) -0.0011(7) -0.0020(7)
C11 0.0264(10) 0.0211(10) 0.0168(8) -0.0054(7) 0.0000(7) -0.0100(8)
C12 0.0200(10) 0.0254(10) 0.0205(9) -0.0053(8) 0.0017(7) -0.0110(8)
C13 0.0166(9) 0.0198(9) 0.0136(8) -0.0043(7) 0.0011(7) -0.0047(7)
C14 0.0173(9) 0.0285(11) 0.0185(9) -0.0077(8) -0.0010(7) -0.0027(8)
C15 0.0156(9) 0.0246(10) 0.0196(9) -0.0086(8) 0.0012(7) 0.0013(7)
C16 0.0154(9) 0.0180(9) 0.0154(8) -0.0055(7) 0.0033(7) -0.0015(7)
C17 0.0145(8) 0.0159(9) 0.0137(8) -0.0044(7) 0.0036(6) -0.0008(7)
C18 0.0164(9) 0.0183(9) 0.0184(9) -0.0040(7) 0.0005(7) 0.0002(7)
C19 0.0161(9) 0.0219(10) 0.0160(8) -0.0028(7) -0.0021(7) -0.0023(7)
C20 0.0167(9) 0.0201(9) 0.0124(8) -0.0050(7) 0.0009(7) -0.0042(7)
C21 0.0193(9) 0.0237(10) 0.0188(9) -0.0032(8) 0.0022(7) -0.0094(8)
C22 0.0164(9) 0.0175(9) 0.0115(8) -0.0023(7) -0.0004(6) -0.0043(7)
C23 0.0222(10) 0.0171(9) 0.0178(8) -0.0040(7) 0.0008(7) -0.0076(7)
Co1 0.01760(15) 0.00783(14) 0.00688(13) -0.00116(9) -0.00028(9) -0.00316(10)
N1 0.0217(8) 0.0132(7) 0.0096(6) -0.0007(6) 0.0010(6) -0.0039(6)
N2 0.0179(8) 0.0163(8) 0.0131(7) -0.0048(6) 0.0025(6) -0.0033(6)
N3 0.0172(8) 0.0162(8) 0.0134(7) -0.0047(6) 0.0012(6) -0.0033(6)
N4 0.0177(8) 0.0134(7) 0.0117(7) -0.0019(6) -0.0005(6) -0.0036(6)
O1 0.0213(7) 0.0099(6) 0.0098(5) 0.0005(4) -0.0026(5) -0.0037(5)
O2 0.0222(7) 0.0106(6) 0.0110(5) 0.0004(5) -0.0031(5) -0.0074(5)
O3 0.0392(8) 0.0164(7) 0.0081(5) -0.0023(5) -0.0006(5) -0.0077(6)
O4 0.0408(9) 0.0152(7) 0.0122(6) 0.0014(5) -0.0042(6) -0.0054(6)
O5 0.0251(7) 0.0109(6) 0.0112(5) -0.0015(5) -0.0012(5) -0.0071(5)
O6 0.0228(7) 0.0138(6) 0.0083(5) -0.0007(5) -0.0021(5) -0.0031(5)
S1 0.0192(2) 0.0194(2) 0.0139(2) -0.00632(18) -0.00133(17) 0.00238(18)
S2 0.0153(2) 0.0230(3) 0.0164(2) -0.00902(18) -0.00196(17) 0.00283(18)

loop_
_atom_type_symbol
_atom_type_description
_atom_type_scat_dispersion_real
_atom_type_scat_dispersion_imag
_atom_type_scat_source
C C 0.0033 0.0016 'International Tables Vol C Tables 4.2.6.8 and 6.1.1.4'
H H 0.0000 0.0000 'International Tables Vol C Tables 4.2.6.8 and 6.1.1.4'
N N 0.0061 0.0033 'International Tables Vol C Tables 4.2.6.8 and 6.1.1.4'
O O 0.0106 0.0060 'International Tables Vol C Tables 4.2.6.8 and 6.1.1.4'
S S 0.1246 0.1234 'International Tables Vol C Tables 4.2.6.8 and 6.1.1.4'
Co Co 0.3494 0.9721 'International Tables Vol C Tables 4.2.6.8 and 6.1.1.4'

loop_
_geom_angle_atom_site_label_1
_geom_angle_atom_site_label_2
_geom_angle_atom_site_label_3
_geom_angle
_geom_angle_site_symmetry_1
_geom_angle_site_symmetry_3
O1 C1 O2 120.51(15) . .
O1 C1 C2 118.89(15) . .
O2 C1 C2 120.59(15) . .
C3 C2 C9 119.75(16) . .
C3 C2 C1 120.30(15) . .
C9 C2 C1 119.85(15) . .
C2 C3 C4 119.94(15) . .
C2 C3 H3 120.0 . .
C4 C3 H3 120.0 . .
C6 C4 C3 120.47(15) . .
C6 C4 C5 119.86(15) . .
C3 C4 C5 119.67(15) . .
O4 C5 O3 124.49(16) . .
O4 C5 C4 123.86(16) . .
O3 C5 C4 111.64(15) . .
C4 C6 C7 119.70(16) . .
C4 C6 H6 120.2 . .
C7 C6 H6 120.2 . .
C6 C7 C9 119.73(15) . .
C6 C7 C8 120.98(15) . .
C9 C7 C8 119.09(15) . .
O5 C8 O6 124.88(16) . .
O5 C8 C7 117.14(14) . .
O6 C8 C7 117.98(15) . .
C2 C9 C7 120.38(15) . .
C2 C9 H9 119.8 . .
C7 C9 H9 119.8 . .
N1 C10 N2 111.14(17) . .
N1 C10 H10 124.4 . .
N2 C10 H10 124.4 . .
C12 C11 N1 109.79(17) . .
C12 C11 H11 125.1 . .
N1 C11 H11 125.1 . .
C11 C12 N2 105.92(17) . .
C11 C12 H12 127.0 . .
N2 C12 H12 127.0 . .
C14 C13 N2 127.13(17) . .
C14 C13 S1 112.78(14) . .
N2 C13 S1 120.09(14) . .
C13 C14 C15 111.74(17) . .
C13 C14 H14 124.1 . .
C15 C14 H14 124.1 . .
C16 C15 C14 113.80(17) . .
C16 C15 H15 123.1 . .
C14 C15 H15 123.1 . .
C15 C16 C17 130.25(17) . .
C15 C16 S1 111.01(14) . .
C17 C16 S1 118.74(14) . .
C18 C17 C16 130.00(17) . .
C18 C17 S2 110.52(13) . .
C16 C17 S2 119.46(14) . .
C17 C18 C19 114.15(16) . .
C17 C18 H18 122.9 . .
C19 C18 H18 122.9 . .
C20 C19 C18 111.41(17) . .
C20 C19 H19 124.3 . .
C18 C19 H19 124.3 . .
C19 C20 N3 127.29(17) . .
C19 C20 S2 112.83(13) . .
N3 C20 S2 119.76(13) . .
C23 C21 N3 106.04(17) . .
C23 C21 H21 127.0 . .
N3 C21 H21 127.0 . .
N4 C22 N3 110.64(16) . .
N4 C22 H22 124.7 . .
N3 C22 H22 124.7 . .
C21 C23 N4 109.72(17) . .
C21 C23 H23 125.1 . .
N4 C23 H23 125.1 . .
O6 Co1 O5 111.91(5) 2_765 1_565
O6 Co1 N1 86.06(5) 2_765 .
O5 Co1 N1 88.31(6) 1_565 .
O6 Co1 N4 90.53(5) 2_765 1_644
O5 Co1 N4 93.96(6) 1_565 1_644
N1 Co1 N4 176.43(5) . 1_644
O6 Co1 O1 99.40(5) 2_765 .
O5 Co1 O1 148.68(5) 1_565 .
N1 Co1 O1 93.82(5) . .
N4 Co1 O1 85.69(5) 1_644 .
O6 Co1 O2 157.92(5) 2_765 .
O5 Co1 O2 89.07(5) 1_565 .
N1 Co1 O2 87.84(5) . .
N4 Co1 O2 94.96(5) 1_644 .
O1 Co1 O2 59.85(4) . .
C10 N1 C11 106.04(15) . .
C10 N1 Co1 123.48(13) . .
C11 N1 Co1 130.03(12) . .
C10 N2 C12 107.11(15) . .
C10 N2 C13 125.66(16) . .
C12 N2 C13 127.11(16) . .
C22 N3 C21 107.40(15) . .
C22 N3 C20 125.91(16) . .
C21 N3 C20 126.42(16) . .
C22 N4 C23 106.20(15) . .
C22 N4 Co1 125.87(13) . 1_466
C23 N4 Co1 127.58(12) . 1_466
C1 O1 Co1 90.89(10) . .
C1 O2 Co1 88.69(10) . .
C8 O5 Co1 124.76(11) . 1_545
C8 O6 Co1 146.56(12) . 2_765
C13 S1 C16 90.67(9) . .
C20 S2 C17 91.07(9) . .

loop_
_geom_bond_atom_site_label_1
_geom_bond_atom_site_label_2
_geom_bond_distance
_geom_bond_site_symmetry_2
C1 O1 1.262(2) .
C1 O2 1.271(2) .
C1 C2 1.499(2) .
C2 C3 1.390(2) .
C2 C9 1.399(2) .
C3 C4 1.401(2) .
C3 H3 0.9300 .
C4 C6 1.393(2) .
C4 C5 1.502(2) .
C5 O4 1.200(2) .
C5 O3 1.333(2) .
C6 C7 1.398(2) .
C6 H6 0.9300 .
C7 C9 1.400(2) .
C7 C8 1.507(2) .
C8 O5 1.258(2) .
C8 O6 1.261(2) .
C9 H9 0.9300 .
C10 N1 1.315(2) .
C10 N2 1.360(2) .
C10 H10 0.9300 .
C11 C12 1.363(3) .
C11 N1 1.375(3) .
C11 H11 0.9300 .
C12 N2 1.375(2) .
C12 H12 0.9300 .
C13 C14 1.358(3) .
C13 N2 1.415(2) .
C13 S1 1.7299(19) .
C14 C15 1.415(3) .
C14 H14 0.9300 .
C15 C16 1.364(3) .
C15 H15 0.9300 .
C16 C17 1.450(3) .
C16 S1 1.7411(18) .
C17 C18 1.365(3) .
C17 S2 1.7341(17) .
C18 C19 1.413(2) .
C18 H18 0.9300 .
C19 C20 1.357(2) .
C19 H19 0.9300 .
C20 N3 1.423(2) .
C20 S2 1.7230(19) .
C21 C23 1.356(3) .
C21 N3 1.383(2) .
C21 H21 0.9300 .
C22 N4 1.321(2) .
C22 N3 1.361(2) .
C22 H22 0.9300 .
C23 N4 1.386(2) .
C23 H23 0.9300 .
Co1 O6 2.0303(12) 2_765
Co1 O5 2.0642(13) 1_565
Co1 N1 2.1187(15) .
Co1 N4 2.1423(15) 1_644
Co1 O1 2.1818(13) .
Co1 O2 2.2257(12) .
N4 Co1 2.1423(15) 1_466
O3 H3A 0.8200 .
O5 Co1 2.0642(13) 1_545
O6 Co1 2.0304(12) 2_765

loop_
_geom_hbond_atom_site_label_D
_geom_hbond_atom_site_label_H
_geom_hbond_atom_site_label_A
_geom_hbond_distance_DH
_geom_hbond_distance_HA
_geom_hbond_distance_DA
_geom_hbond_angle_DHA
_geom_hbond_site_symmetry_A
O3 H3A O2 0.82 1.85 2.6451(17) 162.4 2_766

loop_
_geom_torsion_atom_site_label_1
_geom_torsion_atom_site_label_2
_geom_torsion_atom_site_label_3
_geom_torsion_atom_site_label_4
_geom_torsion
_geom_torsion_site_symmetry_1
_geom_torsion_site_symmetry_4
O1 C1 C2 C3 -148.39(16) . .
O2 C1 C2 C3 32.6(2) . .
O1 C1 C2 C9 27.9(2) . .
O2 C1 C2 C9 -151.04(16) . .
C9 C2 C3 C4 -0.5(3) . .
C1 C2 C3 C4 175.83(16) . .
C2 C3 C4 C6 0.2(3) . .
C2 C3 C4 C5 179.81(16) . .
C6 C4 C5 O4 16.9(3) . .
C3 C4 C5 O4 -162.70(18) . .
C6 C4 C5 O3 -162.22(16) . .
C3 C4 C5 O3 18.2(2) . .
C3 C4 C6 C7 -0.8(3) . .
C5 C4 C6 C7 179.65(15) . .
C4 C6 C7 C9 1.6(3) . .
C4 C6 C7 C8 -173.20(15) . .
C6 C7 C8 O5 2.1(2) . .
C9 C7 C8 O5 -172.72(15) . .
C6 C7 C8 O6 -178.42(16) . .
C9 C7 C8 O6 6.8(2) . .
C3 C2 C9 C7 1.3(3) . .
C1 C2 C9 C7 -175.00(16) . .
C6 C7 C9 C2 -1.9(3) . .
C8 C7 C9 C2 173.00(15) . .
N1 C11 C12 N2 0.0(2) . .
N2 C13 C14 C15 -179.62(18) . .
S1 C13 C14 C15 0.1(2) . .
C13 C14 C15 C16 0.7(3) . .
C14 C15 C16 C17 179.1(2) . .
C14 C15 C16 S1 -1.1(2) . .
C15 C16 C17 C18 -176.9(2) . .
S1 C16 C17 C18 3.2(3) . .
C15 C16 C17 S2 5.0(3) . .
S1 C16 C17 S2 -174.89(10) . .
C16 C17 C18 C19 -177.4(2) . .
S2 C17 C18 C19 0.9(2) . .
C17 C18 C19 C20 0.2(3) . .
C18 C19 C20 N3 -177.11(18) . .
C18 C19 C20 S2 -1.2(2) . .
N3 C21 C23 N4 0.0(2) . .
N2 C10 N1 C11 0.1(2) . .
N2 C10 N1 Co1 173.11(11) . .
C12 C11 N1 C10 0.0(2) . .
C12 C11 N1 Co1 -172.44(13) . .
O6 Co1 N1 C10 -119.97(14) 2_765 .
O5 Co1 N1 C10 -7.87(14) 1_565 .
O1 Co1 N1 C10 140.85(14) . .
O2 Co1 N1 C10 81.26(14) . .
O6 Co1 N1 C11 51.26(16) 2_765 .
O5 Co1 N1 C11 163.36(16) 1_565 .
O1 Co1 N1 C11 -47.92(16) . .
O2 Co1 N1 C11 -107.50(16) . .
N1 C10 N2 C12 -0.1(2) . .
N1 C10 N2 C13 -176.37(16) . .
C11 C12 N2 C10 0.1(2) . .
C11 C12 N2 C13 176.27(18) . .
C14 C13 N2 C10 143.3(2) . .
S1 C13 N2 C10 -36.3(2) . .
C14 C13 N2 C12 -32.2(3) . .
S1 C13 N2 C12 148.15(16) . .
N4 C22 N3 C21 0.1(2) . .
N4 C22 N3 C20 -174.23(16) . .
C23 C21 N3 C22 -0.1(2) . .
C23 C21 N3 C20 174.20(17) . .
C19 C20 N3 C22 -125.5(2) . .
S2 C20 N3 C22 58.8(2) . .
C19 C20 N3 C21 61.3(3) . .
S2 C20 N3 C21 -114.39(19) . .
N3 C22 N4 C23 0.0(2) . .
N3 C22 N4 Co1 173.62(11) . 1_466
C21 C23 N4 C22 0.0(2) . .
C21 C23 N4 Co1 -173.51(13) . 1_466
O2 C1 O1 Co1 2.61(16) . .
C2 C1 O1 Co1 -176.37(13) . .
O6 Co1 O1 C1 -173.39(10) 2_765 .
O5 Co1 O1 C1 6.26(15) 1_565 .
N1 Co1 O1 C1 -86.75(10) . .
N4 Co1 O1 C1 96.79(10) 1_644 .
O2 Co1 O1 C1 -1.48(9) . .
O1 C1 O2 Co1 -2.56(15) . .
C2 C1 O2 Co1 176.41(14) . .
O6 Co1 O2 C1 23.17(17) 2_765 .
O5 Co1 O2 C1 -174.51(10) 1_565 .
N1 Co1 O2 C1 97.15(10) . .
N4 Co1 O2 C1 -80.61(10) 1_644 .
O1 Co1 O2 C1 1.48(9) . .
O6 C8 O5 Co1 -27.3(2) . 1_545
C7 C8 O5 Co1 152.17(11) . 1_545
O5 C8 O6 Co1 97.1(2) . 2_765
C7 C8 O6 Co1 -82.3(3) . 2_765
C14 C13 S1 C16 -0.56(17) . .
N2 C13 S1 C16 179.16(16) . .
C15 C16 S1 C13 0.92(16) . .
C17 C16 S1 C13 -179.20(17) . .
C19 C20 S2 C17 1.43(16) . .
N3 C20 S2 C17 177.69(16) . .
C18 C17 S2 C20 -1.27(16) . .
C16 C17 S2 C20 177.18(17) . .
